data_2001023
loop_
_publ_author_name
'Berg, J.-E.'
'Wahlberg, I.'

_publ_section_title
;
 Structure of a 7,8-epoxycembranoid isolated from tobacco
;
_journal_issue 3
_journal_name_full 'Acta Crystallographica Section C'
_journal_page_first 566
_journal_page_last 568
_journal_paper_doi 10.1107/S0108270191010326
_journal_volume 48
_journal_year 1992
_chemical_formula_moiety 'C20 H34 O3,H2 O1'
_chemical_formula_sum 'C20 H36 O4'
_chemical_formula_weight 340.5
_space_group_crystal_system monoclinic
_space_group_IT_number 4
_space_group_name_Hall 'P 2yb'
_space_group_name_H-M_alt 'P 1 21 1'
_cell_angle_alpha 90
_cell_angle_beta 105.73(2)
_cell_angle_gamma 90
_cell_formula_units_Z 2
_cell_length_a 9.808(2)
_cell_length_b 8.019(4)
_cell_length_c 13.755(3)
_cell_volume 1041.3(6)
_diffrn_radiation_type Mo
_diffrn_radiation_wavelength 0.71069
_exptl_absorpt_coefficient_mu 0.0687
_exptl_crystal_density_diffrn 1.086
_exptl_crystal_F_000 376
_cod_data_source_file ab0228.cif
_cod_data_source_block ab0228a
_cod_database_code 2001023

loop_
_space_group_symop_id
_space_group_symop_operation_xyz
1 x,y,z
2 -x,y+1/2,-z

loop_
_atom_site_label
_atom_site_fract_x
_atom_site_fract_y
_atom_site_fract_z
_atom_site_U_iso_or_equiv
C(1) -.8136(4) .0526 -.1927(3) .0424(11)
C(2) -.8329(4) .0025(7) -.3005(3) .0400(10)
C(3) -.7442(3) -.0903(7) -.3348(2) .0322(8)
C(4) -.7699(3) -.1568(7) -.4410(2) .0296(8)
C(5) -.6558(3) -.1069(7) -.4931(2) .0299(8)
C(6) -.5049(3) -.1742(7) -.4527(2) .0285(8)
C(7) -.4200(3) -.0774(7) -.3623(2) .0324(9)
C(8) -.3632(4) -.1476(8) -.2596(3) .0389(10)
C(9) -.3306(4) -.0358(9) -.1668(3) .0531(13)
C(10) -.3296(5) .1529(9) -.1834(4) .0607(16)
C(11) -.4748(5) .2257(8) -.2202(3) .0558(14)
C(12) -.5567(5) .2821(8) -.1648(3) .0547(14)
C(13) -.7066(7) .3382(8) -.2162(4) .0688(18)
C(14) -.8219(5) .2428(9) -.1831(4) .0617(17)
C(15) -.9243(5) -.0403(9) -.1496(3) .0550(14)
C(16) -.9141(7) -.2255(10) -.1585(4) .0716(19)
C(17) -.9097(7) .0067(12) -.0392(4) .080(2)
C(18) -.7852(4) -.3473(7) -.4397(3) .0423(19)
C(19) -.3840(6) -.3294(9) -.2374(4) .0619(16)
C(20) -.5115(7) .2934(11) -.0514(4) .085(2)
O(1) -.9027(2) -.0969(6) -.5040(2) .0362(7)
O(2) -.4414(3) -.1476(7) -.5346(2) .0397(8)
O(3) -.2715(2) -.1218(7) -.3252(2) .0480(8)
O(4) -.8619(3) .2484(7) -.5332(2) .0449(8)
H(1) -.7090(4) .0164 -.1486(3) ?
H(2) -.9272(4) .0466(7) -.3550(3) ?
H(3) -.644(3) -.1217(7) -.2818(2) ?
H(5A) -.6488(3) .0275(7) -.4902(2) ?
H(5B) -.6932(3) -.1469(7) -.5708(2) ?
H(6) -.5057(3) -.3025(7) -.4289(2) ?
H(7) -.4846(3) .0313(7) -.3884(2) ?
H(9A) -.4090(4) -.0619(9) -.1269(3) ?
H(9B) -.2269(4) -.0697(9) -.1200(3) ?
H(10A) -.2715(5) .1790(9) -.2381(4) ?
H(10B) -.2770(5) .2114(9) -.1124(4) ?
H(11) -.5175(5) .2334(8) -.3011(3) ?
H(13A) -.7149(7) .4688(8) -.1995(4) ?
H(13B) -.7252(7) .3219(8) -.2967(4) ?
H(14A) -.8123(5) .2724(9) -.1050(4) ?
H(14B) -.9239(5) .2840(9) -.2291(4) ?
H(15) -1.0272(5) -.0002(9) -.1945(3) ?
H(16A) -.9216(7) -.2665(10) -.2345(4) ?
H(16B) -.9935(7) -.2883(10) -.1308(4) ?
H(16C) -.8102(7) -.2547(10) -.1103(4) ?
H(17A) -.9276(7) .1392(12) -.0361(4) ?
H(17B) -.8072(7) -.0241(12) .0105(4) ?
H(17C) -.9910(7) -.0599(12) -.0156(4) ?
H(18A) -.6909(4) -.4080(7) -.3947(3) ?
H(18B) -.8103(4) -.3944(7) -.5161(3) ?
H(18C) -.8724(4) -.3723(7) -.4079(3) ?
H(19A) -.4677(6) -.3297(9) -.2000(4) ?
H(19B) -.2871(6) -.3737(9) -.1858(4) ?
H(19C) -.4127(6) -.4102(9) -.3026(4) ?
H(20A) -.6093(7) .3503(11) -.0468(4) ?
H(20B) -.4242(7) .3764(11) -.0193(4) ?
H(20C) -.4961(7) .1773(11) -.0100(4) ?
H(1') -.889(5) .005(7) -.515(4) ?
H(2') -.369(5) -.167(7) -.517(4) ?
H(1W) -.95(6) .296(7) -.532(3) ?
H(2W) -.866(5) .257(7) -.593(4) ?

loop_
_geom_bond_atom_site_label_1
_geom_bond_atom_site_label_2
_geom_bond_distance
C(2) C(1) 1.498(6)
C(15) C(1) 1.560(8)
C(4) C(3) 1.512(6)
C(18) C(4) 1.535(6)
C(6) C(5) 1.531(6)
O(2) C(6) 1.443(4)
O(3) C(7) 1.451(5)
C(19) C(8) 1.515(8)
C(10) C(9) 1.531(10)
C(12) C(11) 1.327(7)
C(20) C(12) 1.504(8)
C(16) C(15) 1.496(10)
C(14) C(1) 1.535(9)
C(3) C(2) 1.325(5)
C(5) C(4) 1.537(6)
O(1) C(4) 1.438(5)
C(7) C(6) 1.510(6)
C(8) C(7) 1.482(6)
C(9) C(8) 1.521(8)
O(3) C(8) 1.450(5)
C(11) C(10) 1.496(8)
C(13) C(12) 1.517(10)
C(14) C(13) 1.533(10)
C(17) C(15) 1.533(8)
